data_4322509
loop_
_publ_author_name
'Ingo Schranz'
'Daniel F. Moser'
'Lothar Stahl'
'Richard J. Staples'

_publ_section_title
;
 Ring Opening of Dilithio Bis(amido)cyclodiphosphazanes As a Route to
 1,3-Diaza-2\l2-phosphaallyl Gallium Complexes
;
_journal_name_full 'Inorganic Chemistry'
_journal_page_first 5814
_journal_page_last 5819
_journal_paper_doi 10.1021/ic990553e
_journal_volume 38
_journal_year 1999
_chemical_formula_sum 'C24 H52 Ga N6 P3'
_chemical_formula_weight 587.35
_chemical_name_systematic
; 
 ? 
;
_space_group_IT_number 62
_symmetry_cell_setting orthorhombic
_symmetry_space_group_name_Hall '-P 2ac 2n'
_symmetry_space_group_name_H-M 'P n m a'
_atom_sites_solution_hydrogens geom
_atom_sites_solution_primary direct
_atom_sites_solution_secondary difmap
_audit_creation_method SHELXL-97
_cell_angle_alpha 90.00
_cell_angle_beta 90.00
_cell_angle_gamma 90.00
_cell_formula_units_Z 4
_cell_length_a 19.0514(2)
_cell_length_b 17.5082(1)
_cell_length_c 9.6695(1)
_cell_measurement_reflns_used 159
_cell_measurement_temperature 213(2)
_cell_measurement_theta_max 20.53
_cell_measurement_theta_min 0.00
_cell_volume 3225.32(5)
_computing_cell_refinement 'SMART (SIEMENS, V4.033, 1994)'
_computing_data_collection 'ASTRO (SIEMENS, V4.033, 1994)'
_computing_data_reduction 'SAINT (SIEMENS, V4.035, 1994)'
_computing_molecular_graphics 'SHELXTL (SIEMENS, 1994, ver 5.04)'
_computing_publication_material 'CIFTAB (Sheldrick, 1993)'
_computing_structure_refinement 'SHELXL-97 (Sheldrick, 1997)'
_computing_structure_solution 'SHELXS-97 (Sheldrick, 1990)'
_diffrn_ambient_temperature 213(2)
_diffrn_measured_fraction_theta_full 0.853
_diffrn_measured_fraction_theta_max 0.853
_diffrn_measurement_method '\w, 0.3 deg'
_diffrn_radiation_monochromator graphite
_diffrn_radiation_source 'fine-focus sealed tube'
_diffrn_radiation_type MoK\a
_diffrn_radiation_wavelength 0.71073
_diffrn_reflns_av_R_equivalents 0.0338
_diffrn_reflns_av_sigmaI/netI 0.0262
_diffrn_reflns_limit_h_max 17
_diffrn_reflns_limit_h_min -24
_diffrn_reflns_limit_k_max 22
_diffrn_reflns_limit_k_min -20
_diffrn_reflns_limit_l_max 11
_diffrn_reflns_limit_l_min -12
_diffrn_reflns_number 14466
_diffrn_reflns_theta_full 27.66
_diffrn_reflns_theta_max 27.66
_diffrn_reflns_theta_min 2.14
_diffrn_standards_decay_% <1
_diffrn_standards_interval_count 0
_diffrn_standards_number 0
_exptl_absorpt_coefficient_mu 1.024
_exptl_absorpt_correction_T_max 0.8780
_exptl_absorpt_correction_T_min 0.8301
_exptl_absorpt_correction_type empirical
_exptl_crystal_colour colorless
_exptl_crystal_density_diffrn 1.210
_exptl_crystal_density_method 'not measured'
_exptl_crystal_description block
_exptl_crystal_F_000 1256
_exptl_crystal_size_max 0.15
_exptl_crystal_size_mid 0.15
_exptl_crystal_size_min 0.15
_refine_diff_density_max 1.953
_refine_diff_density_min -0.476
_refine_diff_density_rms 0.090
_refine_ls_extinction_method none
_refine_ls_goodness_of_fit_ref 1.107
_refine_ls_hydrogen_treatment mixed
_refine_ls_matrix_type full
_refine_ls_number_parameters 169
_refine_ls_number_reflns 3589
_refine_ls_number_restraints 0
_refine_ls_restrained_S_all 1.107
_refine_ls_R_factor_all 0.0609
_refine_ls_R_factor_gt 0.0501
_refine_ls_shift/su_max 0.002
_refine_ls_shift/su_mean 0.000
_refine_ls_structure_factor_coef Fsqd
_refine_ls_weighting_details 'w=1/[\s^2^(Fo^2^)+(0.0672P)^2^+5.0200P] where P=(Fo^2^+2Fc^2^)/3'
_refine_ls_weighting_scheme calc
_refine_ls_wR_factor_gt 0.1309
_refine_ls_wR_factor_ref 0.1395
_reflns_number_gt 3058
_reflns_number_total 3589
_reflns_threshold_expression >2sigma(I)
_cod_data_source_file ic990553e_2.cif
_cod_data_source_block ls25_Compound_2
_cod_depositor_comments
;
The following automatic conversions were performed:

'_refine_ls_weighting_scheme' value 'calc
w=1/[\s^2^(Fo^2^)+(0.0672P)^2^+5.0200P] where P=(Fo^2^+2Fc^2^)/3' was
changed to 'calc'. New tag '_refine_ls_weighting_details' was
created. The value of the new tag was set to
'w=1/[\s^2^(Fo^2^)+(0.0672P)^2^+5.0200P] where P=(Fo^2^+2Fc^2^)/3'.

Automatic conversion script
Id: cif_fix_values 3143 2015-03-26 13:38:13Z robertas 
;
_cod_database_code 4322509

loop_
_symmetry_equiv_pos_as_xyz
'x, y, z'
'-x+1/2, -y, z+1/2'
'-x, y+1/2, -z'
'x+1/2, -y+1/2, -z+1/2'
'-x, -y, -z'
'x-1/2, y, -z-1/2'
'x, -y-1/2, z'
'-x-1/2, y-1/2, z-1/2'

loop_
_atom_site_label
_atom_site_type_symbol
_atom_site_fract_x
_atom_site_fract_y
_atom_site_fract_z
_atom_site_U_iso_or_equiv
_atom_site_adp_type
_atom_site_occupancy
_atom_site_calc_flag
_atom_site_refinement_flags
_atom_site_disorder_assembly
_atom_site_disorder_group
Ga1 Ga 0.40293(2) 0.2500 0.63493(4) 0.02508(16) Uani 1 d S . .
P1 P 0.34424(5) 0.2500 0.34857(10) 0.0264(2) Uani 1 d S . .
P2 P 0.25296(5) 0.2500 0.54864(11) 0.0311(3) Uani 1 d S . .
P3 P 0.50890(7) 0.2500 0.82282(14) 0.0399(3) Uani 1 d S . .
N1 N 0.29561(13) 0.18427(16) 0.4427(3) 0.0330(6) Uani 1 d . . .
N2 N 0.42040(17) 0.2500 0.4389(4) 0.0271(7) Uani 1 d S . .
N3 N 0.30705(18) 0.2500 0.6876(3) 0.0294(8) Uani 1 d S . .
N4 N 0.46640(14) 0.18186(15) 0.7483(3) 0.0338(6) Uani 1 d . . .
C1 C 0.26437(19) 0.1134(2) 0.3870(4) 0.0411(8) Uani 1 d . . .
C2 C 0.2030(2) 0.1329(3) 0.2895(5) 0.0725(14) Uani 1 d . . .
H2A H 0.2201 0.1636 0.2131 0.109 Uiso 1 calc R . .
H2B H 0.1675 0.1612 0.3400 0.109 Uiso 1 calc R . .
H2C H 0.1826 0.0860 0.2539 0.109 Uiso 1 calc R . .
C3 C 0.2377(3) 0.0650(3) 0.5072(5) 0.0703(13) Uani 1 d . . .
H3A H 0.2764 0.0529 0.5684 0.105 Uiso 1 calc R . .
H3B H 0.2173 0.0182 0.4718 0.105 Uiso 1 calc R . .
H3C H 0.2023 0.0934 0.5579 0.105 Uiso 1 calc R . .
C4 C 0.3197(3) 0.0704(3) 0.3052(5) 0.0691(13) Uani 1 d . . .
H4A H 0.3587 0.0577 0.3653 0.104 Uiso 1 calc R . .
H4B H 0.3362 0.1022 0.2298 0.104 Uiso 1 calc R . .
H4C H 0.2995 0.0239 0.2681 0.104 Uiso 1 calc R . .
C5 C 0.4869(2) 0.2500 0.3577(5) 0.0346(10) Uani 1 d S . .
C6 C 0.4906(2) 0.1779(3) 0.2674(5) 0.0624(12) Uani 1 d . . .
H6A H 0.4509 0.1770 0.2046 0.094 Uiso 1 calc R . .
H6B H 0.4893 0.1329 0.3260 0.094 Uiso 1 calc R . .
H6C H 0.5338 0.1781 0.2146 0.094 Uiso 1 calc R . .
C7 C 0.5499(3) 0.2500 0.4555(6) 0.0595(17) Uani 1 d S . .
H7A H 0.5484 0.2948 0.5127 0.089 Uiso 0.50 d PR . .
H7B H 0.5925 0.2500 0.4025 0.089 Uiso 1 d SR . .
C8 C 0.2728(3) 0.2500 0.8271(5) 0.0385(11) Uani 1 d S . .
C9 C 0.2276(3) 0.1782(3) 0.8458(4) 0.0708(15) Uani 1 d . . .
H9A H 0.1914 0.1771 0.7753 0.106 Uiso 1 calc R . .
H9B H 0.2058 0.1791 0.9366 0.106 Uiso 1 calc R . .
H9C H 0.2568 0.1331 0.8375 0.106 Uiso 1 calc R . .
C10 C 0.3290(3) 0.2500 0.9393(5) 0.0528(14) Uani 1 d S . .
H10A H 0.3580 0.2945 0.9295 0.079 Uiso 0.50 d PR . .
H10B H 0.3070 0.2500 1.0286 0.079 Uiso 1 d SR . .
C11 C 0.4768(2) 0.0991(2) 0.7674(4) 0.0476(9) Uani 1 d . . .
C12 C 0.4768(9) 0.0638(4) 0.6331(7) 0.251(9) Uani 1 d . . .
H12A H 0.4331 0.0756 0.5860 0.377 Uiso 1 calc R . .
H12B H 0.4813 0.0089 0.6433 0.377 Uiso 1 calc R . .
H12C H 0.5159 0.0832 0.5794 0.377 Uiso 1 calc R . .
C13 C 0.4197(3) 0.0658(3) 0.8517(10) 0.137(4) Uani 1 d . . .
H13A H 0.3749 0.0754 0.8071 0.206 Uiso 1 calc R . .
H13B H 0.4198 0.0890 0.9428 0.206 Uiso 1 calc R . .
H13C H 0.4268 0.0112 0.8605 0.206 Uiso 1 calc R . .
C14 C 0.5433(3) 0.0820(4) 0.8424(10) 0.147(4) Uani 1 d . . .
H14A H 0.5827 0.1027 0.7910 0.221 Uiso 1 calc R . .
H14B H 0.5488 0.0271 0.8513 0.221 Uiso 1 calc R . .
H14C H 0.5418 0.1050 0.9336 0.221 Uiso 1 calc R . .

loop_
_atom_site_aniso_label
_atom_site_aniso_U_11
_atom_site_aniso_U_22
_atom_site_aniso_U_33
_atom_site_aniso_U_23
_atom_site_aniso_U_13
_atom_site_aniso_U_12
Ga1 0.0252(2) 0.0274(3) 0.0226(2) 0.000 -0.00101(16) 0.000
P1 0.0245(5) 0.0357(6) 0.0190(5) 0.000 -0.0007(4) 0.000
P2 0.0222(5) 0.0472(7) 0.0240(5) 0.000 0.0005(4) 0.000
P3 0.0368(6) 0.0464(7) 0.0366(7) 0.000 -0.0133(5) 0.000
N1 0.0326(13) 0.0370(15) 0.0295(13) -0.0069(11) 0.0048(10) -0.0128(11)
N2 0.0231(16) 0.0353(19) 0.0229(17) 0.000 0.0042(13) 0.000
N3 0.0257(17) 0.045(2) 0.0175(16) 0.000 0.0018(13) 0.000
N4 0.0383(14) 0.0304(14) 0.0328(14) 0.0030(11) -0.0052(11) 0.0044(11)
C1 0.0445(19) 0.0412(19) 0.0376(18) -0.0051(15) -0.0050(14) -0.0182(15)
C2 0.062(3) 0.088(4) 0.067(3) -0.007(3) -0.028(2) -0.027(2)
C3 0.092(3) 0.057(3) 0.062(3) 0.003(2) 0.005(3) -0.036(3)
C4 0.080(3) 0.054(3) 0.073(3) -0.031(2) 0.007(3) -0.016(2)
C5 0.024(2) 0.049(3) 0.030(2) 0.000 0.0072(17) 0.000
C6 0.044(2) 0.084(3) 0.059(3) -0.026(2) 0.0162(19) 0.011(2)
C7 0.022(2) 0.108(5) 0.049(3) 0.000 0.007(2) 0.000
C8 0.040(2) 0.058(3) 0.018(2) 0.000 0.0087(18) 0.000
C9 0.068(3) 0.104(4) 0.040(2) 0.013(2) 0.012(2) -0.035(3)
C10 0.053(3) 0.086(4) 0.020(2) 0.000 0.002(2) 0.000
C11 0.062(2) 0.0352(18) 0.046(2) 0.0085(16) -0.0057(17) 0.0119(17)
C12 0.64(3) 0.049(4) 0.060(4) -0.007(3) -0.024(8) 0.098(8)
C13 0.093(4) 0.049(3) 0.270(12) 0.046(5) 0.045(6) -0.004(3)
C14 0.072(4) 0.076(4) 0.294(12) 0.083(6) -0.048(5) 0.010(3)

loop_
_atom_type_symbol
_atom_type_description
_atom_type_scat_dispersion_real
_atom_type_scat_dispersion_imag
_atom_type_scat_source
C C 0.0033 0.0016 'International Tables Vol C Tables 4.2.6.8 and 6.1.1.4'
H H 0.0000 0.0000 'International Tables Vol C Tables 4.2.6.8 and 6.1.1.4'
N N 0.0061 0.0033 'International Tables Vol C Tables 4.2.6.8 and 6.1.1.4'
P P 0.1023 0.0942 'International Tables Vol C Tables 4.2.6.8 and 6.1.1.4'
Ga Ga 0.2307 1.6083 'International Tables Vol C Tables 4.2.6.8 and 6.1.1.4'

loop_
_geom_angle_atom_site_label_1
_geom_angle_atom_site_label_2
_geom_angle_atom_site_label_3
_geom_angle
_geom_angle_site_symmetry_1
_geom_angle_site_symmetry_3
_geom_angle_publ_flag
N3 Ga1 N2 115.55(15) . . ?
N3 Ga1 N4 115.50(11) . 7_565 ?
N2 Ga1 N4 115.50(11) . 7_565 ?
N3 Ga1 N4 115.50(11) . . ?
N2 Ga1 N4 115.50(11) . . ?
N4 Ga1 N4 72.34(15) 7_565 . ?
N3 Ga1 P3 122.43(11) . . ?
N2 Ga1 P3 122.02(11) . . ?
N4 Ga1 P3 36.17(8) 7_565 . ?
N4 Ga1 P3 36.17(8) . . ?
N2 P1 N1 100.76(13) . 7_565 ?
N2 P1 N1 100.76(13) . . ?
N1 P1 N1 83.09(18) 7_565 . ?
N2 P1 P2 100.89(12) . . ?
N1 P1 P2 41.67(9) 7_565 . ?
N1 P1 P2 41.67(9) . . ?
N3 P2 N1 100.54(13) . 7_565 ?
N3 P2 N1 100.54(13) . . ?
N1 P2 N1 82.71(18) 7_565 . ?
N3 P2 P1 100.57(12) . . ?
N1 P2 P1 41.48(9) 7_565 . ?
N1 P2 P1 41.48(9) . . ?
N4 P3 N4 95.47(19) . 7_565 ?
N4 P3 Ga1 47.74(10) . . ?
N4 P3 Ga1 47.74(10) 7_565 . ?
C1 N1 P1 125.5(2) . . ?
C1 N1 P2 125.5(2) . . ?
P1 N1 P2 96.85(14) . . ?
C5 N2 P1 117.1(3) . . ?
C5 N2 Ga1 131.8(3) . . ?
P1 N2 Ga1 111.10(17) . . ?
C8 N3 P2 116.7(3) . . ?
C8 N3 Ga1 131.4(3) . . ?
P2 N3 Ga1 111.89(18) . . ?
C11 N4 P3 127.1(2) . . ?
C11 N4 Ga1 136.8(2) . . ?
P3 N4 Ga1 96.10(13) . . ?
N1 C1 C4 109.0(3) . . ?
N1 C1 C3 108.8(3) . . ?
C4 C1 C3 110.8(4) . . ?
N1 C1 C2 110.0(3) . . ?
C4 C1 C2 108.5(4) . . ?
C3 C1 C2 109.7(3) . . ?
N2 C5 C7 110.0(4) . . ?
N2 C5 C6 109.7(3) . 7_565 ?
C7 C5 C6 108.4(3) . 7_565 ?
N2 C5 C6 109.7(3) . . ?
C7 C5 C6 108.4(3) . . ?
C6 C5 C6 110.5(5) 7_565 . ?
N3 C8 C10 109.6(4) . . ?
N3 C8 C9 110.6(3) . 7_565 ?
C10 C8 C9 108.1(3) . 7_565 ?
N3 C8 C9 110.6(3) . . ?
C10 C8 C9 108.1(3) . . ?
C9 C8 C9 109.9(5) 7_565 . ?
C12 C11 N4 108.0(4) . . ?
C12 C11 C13 109.2(7) . . ?
N4 C11 C13 111.0(4) . . ?
C12 C11 C14 110.7(7) . . ?
N4 C11 C14 111.9(4) . . ?
C13 C11 C14 106.2(5) . . ?

loop_
_geom_bond_atom_site_label_1
_geom_bond_atom_site_label_2
_geom_bond_distance
_geom_bond_site_symmetry_2
_geom_bond_publ_flag
Ga1 N3 1.896(3) . ?
Ga1 N2 1.924(3) . ?
Ga1 N4 2.021(3) 7_565 ?
Ga1 N4 2.021(3) . ?
Ga1 P3 2.7160(13) . ?
P1 N2 1.694(4) . ?
P1 N1 1.735(3) 7_565 ?
P1 N1 1.735(3) . ?
P1 P2 2.6012(15) . ?
P2 N3 1.693(4) . ?
P2 N1 1.742(3) 7_565 ?
P2 N1 1.742(3) . ?
P3 N4 1.612(3) . ?
P3 N4 1.612(3) 7_565 ?
N1 C1 1.478(4) . ?
N2 C5 1.491(5) . ?
N3 C8 1.498(5) . ?
N4 C11 1.475(4) . ?
C1 C4 1.517(6) . ?
C1 C3 1.525(5) . ?
C1 C2 1.541(5) . ?
C5 C7 1.529(7) . ?
C5 C6 1.537(5) 7_565 ?
C5 C6 1.537(5) . ?
C8 C10 1.525(7) . ?
C8 C9 1.535(5) 7_565 ?
C8 C9 1.535(5) . ?
C11 C12 1.438(7) . ?
C11 C13 1.479(7) . ?
C11 C14 1.490(7) . ?

loop_
_geom_torsion_atom_site_label_1
_geom_torsion_atom_site_label_2
_geom_torsion_atom_site_label_3
_geom_torsion_atom_site_label_4
_geom_torsion
_geom_torsion_site_symmetry_1
_geom_torsion_site_symmetry_2
_geom_torsion_site_symmetry_3
_geom_torsion_site_symmetry_4
_geom_torsion_publ_flag
N2 P1 P2 N3 0.0 . . . . ?
N1 P1 P2 N3 -94.00(13) 7_565 . . . ?
N1 P1 P2 N3 94.00(13) . . . . ?
N2 P1 P2 N1 94.00(13) . . . 7_565 ?
N1 P1 P2 N1 -172.0(3) . . . 7_565 ?
N2 P1 P2 N1 -94.00(13) . . . . ?
N1 P1 P2 N1 172.0(3) 7_565 . . . ?
N3 Ga1 P3 N4 89.73(14) . . . . ?
N2 Ga1 P3 N4 -90.27(14) . . . . ?
N4 Ga1 P3 N4 179.5(3) 7_565 . . . ?
N3 Ga1 P3 N4 -89.73(14) . . . 7_565 ?
N2 Ga1 P3 N4 90.27(14) . . . 7_565 ?
N4 Ga1 P3 N4 -179.5(3) . . . 7_565 ?
N2 P1 N1 C1 -122.1(3) . . . . ?
N1 P1 N1 C1 138.3(2) 7_565 . . . ?
P2 P1 N1 C1 143.6(3) . . . . ?
N2 P1 N1 P2 94.34(13) . . . . ?
N1 P1 N1 P2 -5.35(18) 7_565 . . . ?
N3 P2 N1 C1 122.3(3) . . . . ?
N1 P2 N1 C1 -138.3(2) 7_565 . . . ?
P1 P2 N1 C1 -143.6(3) . . . . ?
N3 P2 N1 P1 -94.09(13) . . . . ?
N1 P2 N1 P1 5.34(18) 7_565 . . . ?
N1 P1 N2 C5 -137.54(9) 7_565 . . . ?
N1 P1 N2 C5 137.54(9) . . . . ?
P2 P1 N2 C5 180.0 . . . . ?
N1 P1 N2 Ga1 42.46(9) 7_565 . . . ?
N1 P1 N2 Ga1 -42.46(9) . . . . ?
P2 P1 N2 Ga1 0.0 . . . . ?
N3 Ga1 N2 C5 180.0 . . . . ?
N4 Ga1 N2 C5 40.83(9) 7_565 . . . ?
N4 Ga1 N2 C5 -40.83(9) . . . . ?
P3 Ga1 N2 C5 0.0 . . . . ?
N3 Ga1 N2 P1 0.0 . . . . ?
N4 Ga1 N2 P1 -139.17(9) 7_565 . . . ?
N4 Ga1 N2 P1 139.17(9) . . . . ?
P3 Ga1 N2 P1 180.0 . . . . ?
N1 P2 N3 C8 137.77(9) 7_565 . . . ?
N1 P2 N3 C8 -137.77(9) . . . . ?
P1 P2 N3 C8 180.0 . . . . ?
N1 P2 N3 Ga1 -42.23(9) 7_565 . . . ?
N1 P2 N3 Ga1 42.23(9) . . . . ?
P1 P2 N3 Ga1 0.0 . . . . ?
N2 Ga1 N3 C8 180.0 . . . . ?
N4 Ga1 N3 C8 -40.83(9) 7_565 . . . ?
N4 Ga1 N3 C8 40.83(9) . . . . ?
P3 Ga1 N3 C8 0.0 . . . . ?
N2 Ga1 N3 P2 0.0 . . . . ?
N4 Ga1 N3 P2 139.17(9) 7_565 . . . ?
N4 Ga1 N3 P2 -139.17(9) . . . . ?
P3 Ga1 N3 P2 180.0 . . . . ?
N4 P3 N4 C11 -179.7(2) 7_565 . . . ?
Ga1 P3 N4 C11 179.9(4) . . . . ?
N4 P3 N4 Ga1 0.4(2) 7_565 . . . ?
N3 Ga1 N4 C11 69.3(4) . . . . ?
N2 Ga1 N4 C11 -69.9(4) . . . . ?
N4 Ga1 N4 C11 179.7(3) 7_565 . . . ?
P3 Ga1 N4 C11 -179.9(4) . . . . ?
N3 Ga1 N4 P3 -110.74(13) . . . . ?
N2 Ga1 N4 P3 110.07(13) . . . . ?
N4 Ga1 N4 P3 -0.34(17) 7_565 . . . ?
P1 N1 C1 C4 48.9(4) . . . . ?
P2 N1 C1 C4 -177.4(3) . . . . ?
P1 N1 C1 C3 169.8(3) . . . . ?
P2 N1 C1 C3 -56.5(4) . . . . ?
P1 N1 C1 C2 -70.0(4) . . . . ?
P2 N1 C1 C2 63.6(4) . . . . ?
P1 N2 C5 C7 180.0 . . . . ?
Ga1 N2 C5 C7 0.0 . . . . ?
P1 N2 C5 C6 60.8(3) . . . 7_565 ?
Ga1 N2 C5 C6 -119.2(3) . . . 7_565 ?
P1 N2 C5 C6 -60.8(3) . . . . ?
Ga1 N2 C5 C6 119.2(3) . . . . ?
P2 N3 C8 C10 180.0 . . . . ?
Ga1 N3 C8 C10 0.0 . . . . ?
P2 N3 C8 C9 -61.0(3) . . . 7_565 ?
Ga1 N3 C8 C9 119.0(3) . . . 7_565 ?
P2 N3 C8 C9 61.0(3) . . . . ?
Ga1 N3 C8 C9 -119.0(3) . . . . ?
P3 N4 C11 C12 -134.9(7) . . . . ?
Ga1 N4 C11 C12 45.0(9) . . . . ?
P3 N4 C11 C13 105.5(5) . . . . ?
Ga1 N4 C11 C13 -74.6(6) . . . . ?
P3 N4 C11 C14 -12.9(6) . . . . ?
Ga1 N4 C11 C14 167.0(5) . . . . ?
